data_2004575
loop_
_publ_author_name
'Kurogoshi, S.'
'Hori, K.'

_publ_section_title
;
 Ethyl and Butyl
 4-[4-(4-<i>n</i>-Octyloxybenzoyloxy)benzylidene]aminobenzoates
;
_journal_issue 3
_journal_name_full 'Acta Crystallographica Section C'
_journal_page_first 660
_journal_page_last 663
_journal_paper_doi 10.1107/S0108270195013321
_journal_volume 52
_journal_year 1996
_chemical_formula_sum 'C33 H39 N O5'
_chemical_formula_weight 529.65
_chemical_melting_point 399.15
_chemical_name_systematic
;
 Butyl 4-[4'-(4"-n-octyloxybenzoyloxy)benzylidene]aminobenzoate
;
_space_group_IT_number 2
_symmetry_cell_setting triclinic
_symmetry_space_group_name_Hall '-P 1'
_symmetry_space_group_name_H-M 'P -1'
_audit_creation_method SHELXL
_cell_angle_alpha 97.43(2)
_cell_angle_beta 108.28(2)
_cell_angle_gamma 83.74(2)
_cell_formula_units_Z 4
_cell_length_a 9.577(2)
_cell_length_b 34.681(6)
_cell_length_c 9.562(3)
_cell_measurement_reflns_used 21
_cell_measurement_temperature 293(2)
_cell_measurement_theta_max 25.5
_cell_measurement_theta_min 23.0
_cell_volume 2982.4(13)
_computing_cell_refinement 'MSC/AFC Diffractometer Control Software'
_computing_data_collection
;
MSC/AFC Diffractometer Control Software
(Molecular Structure Corporation, 1992a)
;
_computing_data_reduction 'TEXSAN (Molecular Structure Corporation,  1992b)'
_computing_molecular_graphics TEXSAN
_computing_publication_material 'SHELXL93 (Sheldrick, 1993)'
_computing_structure_refinement 'SHELXL93 (Sheldrick, 1993)'
_computing_structure_solution 'MITHRIL90 (Gilmore, 1984)'
_diffrn_ambient_temperature 293(2)
_diffrn_measurement_device 'Rigaku AFC-7R four-circle'
_diffrn_measurement_method 2\q/\w
_diffrn_radiation_monochromator graphite
_diffrn_radiation_source 'fine-focus rotating anode'
_diffrn_radiation_type CuK\a
_diffrn_radiation_wavelength 1.54180
_diffrn_reflns_av_R_equivalents 0.0000
_diffrn_reflns_av_sigmaI/netI 0.0135
_diffrn_reflns_limit_h_max 10
_diffrn_reflns_limit_h_min 0
_diffrn_reflns_limit_k_max 38
_diffrn_reflns_limit_k_min -38
_diffrn_reflns_limit_l_max 10
_diffrn_reflns_limit_l_min -10
_diffrn_reflns_number 9472
_diffrn_reflns_theta_max 60.01
_diffrn_reflns_theta_min 2.58
_diffrn_standards_decay_% 0.18
_diffrn_standards_interval_count 150
_diffrn_standards_number 3
_exptl_absorpt_coefficient_mu 0.628
_exptl_absorpt_correction_type none
_exptl_crystal_colour colourless
_exptl_crystal_density_diffrn 1.180
_exptl_crystal_density_method 'not measured'
_exptl_crystal_description plate
_exptl_crystal_F_000 1136
_exptl_crystal_size_max 0.50
_exptl_crystal_size_mid 0.40
_exptl_crystal_size_min 0.10
_refine_diff_density_max 0.482
_refine_diff_density_min -0.342
_refine_ls_extinction_method none
_refine_ls_goodness_of_fit_all 1.066
_refine_ls_goodness_of_fit_obs 1.097
_refine_ls_matrix_type fullcycle
_refine_ls_number_parameters 640
_refine_ls_number_reflns 8785
_refine_ls_number_restraints 13
_refine_ls_restrained_S_all 2.840
_refine_ls_restrained_S_obs 1.117
_refine_ls_R_factor_all 0.1040
_refine_ls_R_factor_obs 0.0725
_refine_ls_shift/esd_max -0.132
_refine_ls_shift/esd_mean 0.014
_refine_ls_structure_factor_coef Fsqd
_refine_ls_weighting_scheme
;
calc w = 1/[\s^2^(F~o~^2^) + (0.1378P)^2^ + 1.4509P]
where P = (F~o~^2^ + 2F~c~^2^)/3
;
_refine_ls_wR_factor_all 0.5923
_refine_ls_wR_factor_obs 0.2223
_reflns_number_observed 6314
_reflns_number_total 8857
_reflns_observed_criterion >2sigma(I)
_cod_data_source_file as1215.cif
_cod_data_source_block butyl
_cod_depositor_comments
;
The following automatic conversions were performed:

'_chemical_melting_point' value '126\%C' was changed to '399.15' - it
was converted from degrees Celsius(C) to Kelvins(K).

Automatic conversion script
Id: cif_fix_values 1715 2011-07-08 13:25:40Z adriana 
;
_cod_original_cell_volume 2982.5(12)
_cod_original_formula_sum 'C33 H39 N1 O5'
_cod_database_code 2004575

loop_
_symmetry_equiv_pos_as_xyz
'x, y, z'
'-x, -y, -z'

loop_
_atom_site_aniso_label
_atom_site_aniso_U_11
_atom_site_aniso_U_22
_atom_site_aniso_U_33
_atom_site_aniso_U_12
_atom_site_aniso_U_13
_atom_site_aniso_U_23
O1A 0.081(2) 0.077(2) 0.095(2) -0.0048(13) 0.0160(14) -0.0003(14)
O2A 0.082(2) 0.094(2) 0.113(2) 0.0166(15) 0.009(2) 0.011(2)
O3A 0.0500(12) 0.0716(14) 0.0636(13) -0.0048(10) 0.0097(10) 0.0004(10)
O4A 0.0550(12) 0.0768(15) 0.0756(14) -0.0144(11) 0.0070(11) 0.0018(12)
O5A 0.0630(13) 0.0674(15) 0.0785(15) -0.0009(11) 0.0094(11) 0.0033(11)
N1A 0.0561(14) 0.080(2) 0.0487(14) -0.0096(13) 0.0136(12) 0.0070(13)
C1A 0.060(2) 0.071(2) 0.054(2) -0.003(2) 0.0170(15) 0.0147(15)
C2A 0.056(2) 0.075(2) 0.056(2) -0.010(2) 0.0102(14) 0.007(2)
C3A 0.047(2) 0.082(2) 0.055(2) -0.0028(15) 0.0115(14) 0.009(2)
C4A 0.058(2) 0.069(2) 0.0434(15) -0.0069(15) 0.0176(13) 0.0083(14)
C5A 0.052(2) 0.081(2) 0.058(2) -0.011(2) 0.0089(14) 0.013(2)
C6A 0.049(2) 0.087(2) 0.061(2) -0.004(2) 0.0113(15) 0.019(2)
C8A 0.0461(15) 0.071(2) 0.0435(15) -0.0116(13) 0.0157(12) 0.0022(13)
C9A 0.061(2) 0.077(2) 0.0406(15) -0.006(2) 0.0167(13) 0.0041(14)
C10A 0.067(2) 0.082(2) 0.045(2) -0.001(2) 0.0177(14) 0.014(2)
C11A 0.046(2) 0.069(2) 0.052(2) -0.0087(14) 0.0142(13) 0.0024(14)
C12A 0.052(2) 0.079(2) 0.044(2) -0.0069(15) 0.0053(13) -0.0038(15)
C13A 0.050(2) 0.078(2) 0.046(2) -0.0052(15) 0.0059(13) 0.0058(15)
C15A 0.049(2) 0.070(2) 0.0420(15) -0.0100(14) 0.0102(12) 0.0122(13)
C16A 0.048(2) 0.081(2) 0.051(2) -0.0099(15) 0.0080(13) 0.010(2)
C17A 0.049(2) 0.078(2) 0.058(2) -0.0001(15) 0.0102(14) 0.011(2)
C18A 0.057(2) 0.066(2) 0.053(2) -0.0045(15) 0.0123(14) 0.0132(14)
C19A 0.049(2) 0.068(2) 0.064(2) -0.0099(14) 0.0096(14) 0.007(2)
C20A 0.046(2) 0.067(2) 0.057(2) -0.0041(14) 0.0106(13) 0.0091(14)
C7A 0.048(2) 0.079(2) 0.044(2) -0.0103(15) 0.0122(14) 0.003(2)
C14A 0.054(2) 0.069(2) 0.046(2) -0.0118(15) 0.0135(14) 0.0099(14)
C21A 0.071(2) 0.075(2) 0.068(2) -0.001(2) 0.017(2) 0.017(2)
C22A 0.111(3) 0.079(3) 0.100(3) 0.006(2) 0.031(3) 0.003(2)
C23A 0.131(4) 0.088(3) 0.168(5) -0.009(3) 0.021(4) -0.028(3)
C24A 0.212(8) 0.145(7) 0.234(9) -0.051(6) 0.040(7) -0.044(6)
C31A 0.069(2) 0.069(2) 0.081(2) -0.007(2) 0.013(2) 0.002(2)
C32A 0.077(2) 0.073(2) 0.098(3) -0.005(2) 0.022(2) 0.000(2)
C33A 0.081(2) 0.073(2) 0.108(3) -0.002(2) 0.023(2) -0.003(2)
C34A 0.097(3) 0.072(3) 0.124(4) -0.007(2) 0.033(3) -0.002(2)
C35A 0.104(3) 0.091(3) 0.140(4) -0.015(3) 0.032(3) -0.020(3)
C36A 0.131(4) 0.089(3) 0.165(5) -0.014(3) 0.045(4) -0.020(3)
C37A 0.167(6) 0.117(5) 0.233(8) -0.044(4) 0.057(5) -0.069(5)
C38A 0.226(9) 0.127(6) 0.310(11) -0.046(6) 0.068(8) -0.080(6)
O1B 0.129(2) 0.073(2) 0.098(2) 0.006(2) 0.006(2) -0.0052(15)
O2B 0.145(3) 0.086(2) 0.108(2) 0.022(2) 0.017(2) 0.030(2)
O3B 0.0687(13) 0.0667(14) 0.0450(11) -0.0037(10) 0.0079(10) 0.0044(9)
O4B 0.110(2) 0.077(2) 0.0443(12) -0.0077(13) 0.0090(12) 0.0061(11)
O5B 0.089(2) 0.071(2) 0.0711(15) 0.0097(13) 0.0088(13) 0.0021(12)
N1B 0.057(2) 0.079(2) 0.0541(14) -0.0075(13) 0.0157(12) 0.0031(13)
C1B 0.049(2) 0.068(2) 0.065(2) -0.0022(14) 0.0196(14) 0.012(2)
C2B 0.061(2) 0.077(2) 0.051(2) 0.000(2) 0.0160(14) 0.006(2)
C3B 0.067(2) 0.074(2) 0.048(2) 0.001(2) 0.0176(14) 0.0124(15)
C4B 0.048(2) 0.068(2) 0.053(2) -0.0055(14) 0.0159(13) 0.0069(14)
C5B 0.060(2) 0.092(3) 0.046(2) 0.001(2) 0.0091(14) 0.009(2)
C6B 0.061(2) 0.090(3) 0.059(2) 0.006(2) 0.016(2) 0.024(2)
C8B 0.051(2) 0.065(2) 0.0394(14) -0.0098(13) 0.0148(12) 0.0052(13)
C9B 0.051(2) 0.070(2) 0.0414(15) -0.0149(14) 0.0110(13) 0.0025(13)
C10B 0.049(2) 0.074(2) 0.046(2) -0.0095(14) 0.0127(13) 0.0093(14)
C11B 0.058(2) 0.062(2) 0.0405(14) -0.0077(14) 0.0144(13) 0.0068(13)
C12B 0.052(2) 0.070(2) 0.055(2) -0.0169(15) 0.0104(14) 0.0027(15)
C13B 0.046(2) 0.080(2) 0.053(2) -0.0106(14) 0.0129(13) 0.0040(15)
C15B 0.0436(15) 0.074(2) 0.049(2) -0.0096(14) 0.0110(13) 0.0092(14)
C16B 0.059(2) 0.077(2) 0.047(2) -0.006(2) 0.0106(14) 0.0114(15)
C17B 0.062(2) 0.081(2) 0.056(2) 0.003(2) 0.0103(15) 0.019(2)
C18B 0.055(2) 0.072(2) 0.061(2) 0.001(2) 0.0128(15) 0.005(2)
C19B 0.066(2) 0.081(2) 0.049(2) -0.003(2) 0.0146(15) 0.004(2)
C20B 0.057(2) 0.070(2) 0.048(2) -0.0045(15) 0.0119(14) 0.0107(14)
C7B 0.054(2) 0.070(2) 0.046(2) -0.011(2) 0.0153(14) 0.0034(15)
C14B 0.054(2) 0.070(2) 0.044(2) -0.0134(14) 0.0089(13) 0.0068(14)
C21B 0.066(2) 0.074(2) 0.086(3) 0.001(2) 0.022(2) 0.016(2)
C22B 0.123(4) 0.092(3) 0.141(4) 0.008(3) 0.023(3) -0.011(3)
C23B 0.119(4) 0.086(4) 0.259(8) -0.007(3) 0.040(5) -0.029(4)
C31B 0.096(3) 0.074(2) 0.074(2) 0.008(2) 0.020(2) 0.004(2)
C32B 0.118(3) 0.071(3) 0.083(3) 0.002(2) 0.023(2) 0.005(2)
C33B 0.126(4) 0.079(3) 0.096(3) 0.007(2) 0.020(3) 0.002(2)
C34B 0.154(5) 0.086(3) 0.118(4) -0.013(3) 0.020(3) 0.004(3)
C35B 0.204(7) 0.097(4) 0.131(5) -0.018(4) 0.024(4) -0.013(3)
C36B 0.245(9) 0.105(5) 0.175(7) -0.048(5) 0.019(6) -0.010(4)
C37B 0.401(16) 0.128(6) 0.217(9) -0.069(8) 0.050(9) -0.042(6)
C38B 0.363(17) 0.173(9) 0.345(16) -0.089(10) 0.016(12) -0.044(9)

loop_
_atom_site_label
_atom_site_occupancy
_atom_site_fract_x
_atom_site_fract_y
_atom_site_fract_z
_atom_site_U_iso_or_equiv
_atom_site_thermal_displace_type
_atom_site_calc_flag
_atom_site_refinement_flags
_atom_site_type_symbol
O1A 1 .9476(3) 1.23387(7) 2.0070(3) .0877(7) Uani d . O
O2A 1 1.1809(3) 1.23838(8) 2.1440(3) .1026(9) Uani d . O
O3A 1 .6740(2) 1.59218(6) 2.3011(2) .0641(5) Uani d . O
O4A 1 .4337(2) 1.59085(7) 2.1695(2) .0720(6) Uani d . O
O5A 1 .4638(2) 1.76821(6) 2.4290(3) .0732(6) Uani d . O
N1A 1 .9032(3) 1.41129(8) 2.2711(3) .0618(6) Uani d . N
C1A 1 1.0109(2) 1.29408(4) 2.1438(2) .0611(8) Uani d G C
C2A 1 .8645(2) 1.30873(5) 2.0992(2) .0635(8) Uani d G C
H2A 1 .7915 1.29259 2.0424 .076 Uiso calc R H
C3A 1 .82703(15) 1.34749(6) 2.1396(2) .0624(8) Uani d G C
H3A 1 .7291 1.35729 2.1098 .075 Uiso calc R H
C4A 1 .9360(2) 1.37160(4) 2.2246(2) .0558(7) Uani d G C
C5A 1 1.0825(2) 1.35696(5) 2.2691(2) .0642(8) Uani d G C
H5A 1 1.1554 1.37309 2.3260 .077 Uiso calc R H
C6A 1 1.11990(15) 1.31820(6) 2.2287(2) .0661(8) Uani d G C
H6A 1 1.2179 1.30840 2.2586 .079 Uiso calc R H
C7A 1 .8207(3) 1.43273(10) 2.1766(3) .0572(8) Uani d . C
H7A 1 .789(4) 1.4237(9) 2.085(4) .067(10) Uiso d . H
C8A 1 .7790(2) 1.47384(4) 2.2120(2) .0528(7) Uani d G C
C9A 1 .7000(2) 1.49535(5) 2.09551(14) .0593(8) Uani d G C
H9A 1 .6726 1.48336 1.99907 .071 Uiso calc R H
C10A 1 .6619(2) 1.53479(5) 2.1232(2) .0640(8) Uani d G C
H10A 1 .6091 1.54919 2.0453 .077 Uiso calc R H
C11A 1 .7028(2) 1.55271(4) 2.2673(2) .0557(7) Uani d G C
C12A 1 .7818(2) 1.53120(5) 2.38378(14) .0616(8) Uani d G C
H12A 1 .8091 1.54319 2.4802 .074 Uiso calc R H
C13A 1 .8199(2) 1.49176(5) 2.3561(2) .0601(8) Uani d G C
H13A 1 .8727 1.47736 2.4340 .072 Uiso calc R H
C14A 1 .5351(3) 1.60918(9) 2.2456(3) .0557(7) Uani d . C
C15A 1 .5250(2) 1.65102(4) 2.2919(2) .0535(7) Uani d G C
C16A 1 .3858(2) 1.67063(5) 2.2557(2) .0609(8) Uani d G C
H16A 1 .3036 1.65732 2.2009 .073 Uiso calc R H
C17A 1 .36951(15) 1.71013(5) 2.3012(2) .0628(8) Uani d G C
H17A 1 .2764 1.72325 2.2769 .075 Uiso calc R H
C18A 1 .4924(2) 1.73002(4) 2.3830(2) .0592(7) Uani d G C
C19A 1 .6315(2) 1.71041(5) 2.4192(2) .0620(8) Uani d G C
H19A 1 .7137 1.72372 2.4740 .074 Uiso calc R H
C20A 1 .64781(14) 1.67091(5) 2.3737(2) .0577(7) Uani d G C
H20A 1 .7409 1.65780 2.3979 .069 Uiso calc R H
C21A 1 1.0576(4) 1.25339(11) 2.1013(4) .0716(9) Uani d . C
C22A 1 .9873(5) 1.19452(12) 1.9550(5) .0982(13) Uani d D C
H22A 1 1.0302 1.17926 2.0384 .118 Uiso calc R H
H22B 1 1.0598 1.19475 1.9036 .118 Uiso calc R H
C23A 1 .8541(6) 1.17688(15) 1.8538(7) .138(2) Uani d D C
H23A 1 .8045 1.19411 1.7781 .166 Uiso calc R H
H23B 1 .7869 1.17398 1.9088 .166 Uiso calc R H
C24A 1 .8925(10) 1.1364(2) 1.7789(11) .206(4) Uani d D C
C25A .40 .7810(17) 1.1076(5) 1.739(2) .165(6) Uiso d PD C
C25A' .30 .964(4) 1.1033(7) 1.861(3) .209(13) Uiso d PD C
C25A" .30 .856(3) 1.1074(7) 1.858(3) .159(8) Uiso d PD C
C31A 1 .5846(4) 1.78864(10) 2.5282(4) .0754(9) Uani d . C
H31A 1 .6558 1.79170 2.4780 .090 Uiso calc R H
H31B 1 .6335 1.77407 2.6124 .090 Uiso calc R H
C32A 1 .5248(4) 1.82785(11) 2.5791(5) .0844(11) Uani d . C
H32A 1 .4591 1.82444 2.6352 .101 Uiso calc R H
H32B 1 .4679 1.84112 2.4936 .101 Uiso calc R H
C33A 1 .6459(4) 1.85254(11) 2.6738(5) .0897(11) Uani d . C
H33A 1 .7116 1.85544 2.6171 .108 Uiso calc R H
H33B 1 .7024 1.83893 2.7585 .108 Uiso calc R H
C34A 1 .5933(5) 1.89299(11) 2.7293(5) .0988(13) Uani d . C
H34A 1 .5339 1.90638 2.6450 .119 Uiso calc R H
H34B 1 .5309 1.89021 2.7895 .119 Uiso calc R H
C35A 1 .7178(5) 1.91768(13) 2.8194(6) .115(2) Uani d . C
H35A 1 .7748 1.90462 2.9055 .138 Uiso calc R H
H35B 1 .7823 1.91941 2.7603 .138 Uiso calc R H
C36A 1 .6692(6) 1.95851(14) 2.8711(7) .131(2) Uani d . C
H36A 1 .6100 1.97148 2.7856 .157 Uiso calc R H
H36B 1 .6076 1.95695 2.9332 .157 Uiso calc R H
C37A 1 .7967(8) 1.9827(2) 2.9566(9) .178(3) Uani d . C
H37A 1 .8541 1.9702 3.0440 .214 Uiso calc R H
H37B 1 .8601 1.9836 2.8957 .214 Uiso calc R H
C38A 1 .7477(9) 2.0236(2) 3.0032(10) .231(4) Uani d . C
H38A 1 .8324 2.0376 3.0570 .346 Uiso calc R H
H38B 1 .6866 2.0229 3.0654 .346 Uiso calc R H
H38C 1 .6926 2.0363 2.9171 .346 Uiso calc R H
O1B 1 .9783(4) .24027(8) .4656(3) .1087(10) Uani d . O
O2B 1 1.0973(4) .22906(9) .6969(4) .1187(11) Uani d . O
O3B 1 .6437(2) .58773(6) .8184(2) .0626(5) Uani d . O
O4B 1 .5235(3) .59797(7) .5822(2) .0806(7) Uani d . O
O5B 1 .4655(3) .76666(7) .9087(3) .0821(7) Uani d . O
N1B 1 .9389(3) .41354(8) .7631(3) .0637(7) Uani d . N
C1B 1 1.0086(2) .29379(4) .6446(2) .0596(7) Uani d G C
C2B 1 .9406(2) .31837(6) .5349(2) .0638(8) Uani d G C
H2B 1 .9100 .30823 .4361 .077 Uiso calc R H
C3B 1 .9183(2) .35811(5) .5729(2) .0630(8) Uani d G C
H3B 1 .8729 .37456 .4996 .076 Uiso calc R H
C4B 1 .9640(2) .37327(4) .7206(2) .0559(7) Uani d G C
C5B 1 1.0320(2) .34869(6) .83028(15) .0679(9) Uani d G C
H5B 1 1.0626 .35883 .9291 .082 Uiso calc R H
C6B 1 1.0543(2) .30895(6) .7923(2) .0699(9) Uani d G C
H6B 1 1.0997 .29250 .8657 .084 Uiso calc R H
C7B 1 .8123(3) .42984(10) .7015(3) .0561(7) Uani d . C
H7B 1 .747(3) .4146(8) .637(3) .056(8) Uiso d . H
C8B 1 .7719(2) .47107(4) .7280(2) .0513(7) Uani d G C
C9B 1 .6239(2) .48384(5) .6757(2) .0542(7) Uani d G C
H9B 1 .5546 .46625 .6233 .065 Uiso calc R H
C10B 1 .57949(14) .52291(5) .7018(2) .0561(7) Uani d G C
H10B 1 .48044 .53145 .6668 .067 Uiso calc R H
C11B 1 .6831(2) .54920(4) .7801(2) .0531(7) Uani d G C
C12B 1 .8312(2) .53643(5) .8324(2) .0599(8) Uani d G C
H12B 1 .9005 .55402 .8848 .072 Uiso calc R H
C13B 1 .87558(13) .49736(5) .8063(2) .0596(8) Uani d G C
H13B 1 .97464 .48882 .8413 .071 Uiso calc R H
C14B 1 .5611(3) .61013(9) .7107(3) .0568(7) Uani d . C
C15B 1 .5309(2) .64999(4) .7717(2) .0556(7) Uani d G C
C16B 1 .4557(2) .67657(6) .67182(14) .0618(8) Uani d G C
H16B 1 .4206 .66833 .57136 .074 Uiso calc R H
C17B 1 .4331(2) .71547(5) .7221(2) .0676(8) Uani d G C
H17B 1 .3828 .73325 .6552 .081 Uiso calc R H
C18B 1 .4856(2) .72779(4) .8722(2) .0648(8) Uani d G C
C19B 1 .5608(2) .70121(6) .97213(15) .0664(8) Uani d G C
H19B 1 .5959 .70945 1.0726 .080 Uiso calc R H
C20B 1 .5835(2) .66231(5) .9219(2) .0589(7) Uani d G C
H20B 1 .6338 .64453 .9887 .071 Uiso calc R H
C21B 1 1.0330(4) .25160(11) .6092(4) .0752(9) Uani d . C
C22B 1 1.0027(6) .20003(14) .4168(6) .126(2) Uani d D C
H22C 1 1.0626 .18642 .5003 .151 Uiso calc R H
H22D 1 1.0560 .19789 .3447 .151 Uiso calc R H
C23B 1 .8648(6) .18204(15) .3511(9) .163(3) Uani d D C
H23C 1 .7975 .19881 .2819 .196 Uiso calc R H
H23D 1 .8212 .17964 .4282 .196 Uiso calc R H
C24B 1 .8828(10) .1416(2) .2696(9) .192(3) Uiso d D C
C25B' .30 .955(3) .1126(6) .372(3) .166(10) Uiso d PD C
C25B .40 .869(3) .1132(5) .362(2) .164(7) Uiso d PD C
C25B" .30 .790(2) .1113(6) .272(3) .152(8) Uiso d PD C
C31B 1 .5458(5) .78313(11) 1.0531(4) .0840(11) Uani d . C
H31C 1 .6473 .77231 1.0796 .101 Uiso calc R H
H31D 1 .5020 .77724 1.1259 .101 Uiso calc R H
C32B 1 .5400(5) .82605(11) 1.0499(4) .0936(12) Uani d . C
H32C 1 .5857 .83133 .9777 .112 Uiso calc R H
H32D 1 .4377 .83606 1.0175 .112 Uiso calc R H
C33B 1 .6146(6) .84719(12) 1.1948(5) .1053(14) Uani d . C
H33C 1 .7160(6) .83650 1.2280 .126 Uiso calc R H
H33D 1 .5673(6) .84215 1.2660 .126 Uiso calc R H
C34B 1 .6146(7) .89051(14) 1.1961(6) .124(2) Uani d . C
H34C 1 .6618(7) .89531 1.1245 .149 Uiso calc R H
H34D 1 .5129(7) .90093 1.1616 .149 Uiso calc R H
C35B 1 .6864(8) .91290(15) 1.3372(7) .152(2) Uani d D C
H35C 1 .6396 .90786 1.4088 .182 Uiso calc R H
H35D 1 .7881 .90248 1.3712 .182 Uiso calc R H
C36B 1 .6868(9) .9553(2) 1.3409(8) .185(3) Uani d D C
H36C 1 .7305 .9605 1.2670 .222 Uiso calc R H
H36D 1 .5851 .9660 1.3108 .222 Uiso calc R H
C37B 1 .7637(13) .9769(2) 1.4818(9) .261(6) Uani d D C
H37C 1 .8663 .9670 1.5116 .313 Uiso calc R H
H37D 1 .7212 .9718 1.5568 .313 Uiso calc R H
C38B 1 .7568(13) 1.0195(2) 1.4767(12) .316(7) Uani d D C
H38D 1 .8092 1.0316 1.5723 .474 Uiso calc R H
H38E 1 .6557 1.0297 1.4498 .474 Uiso calc R H
H38F 1 .8010 1.0249 1.4047 .474 Uiso calc R H

loop_
_atom_type_symbol
_atom_type_description
_atom_type_scat_dispersion_real
_atom_type_scat_dispersion_imag
_atom_type_scat_source
C C 0.0181 0.0091 'International Tables Vol C Tables 4.2.6.8 and 6.1.1.4'
H H 0.0000 0.0000 'International Tables Vol C Tables 4.2.6.8 and 6.1.1.4'
O O 0.0492 0.0322 'International Tables Vol C Tables 4.2.6.8 and 6.1.1.4'
N N 0.0311 0.0180 'International Tables Vol C Tables 4.2.6.8 and 6.1.1.4'

loop_
_geom_angle_atom_site_label_1
_geom_angle_atom_site_label_2
_geom_angle_atom_site_label_3
_geom_angle
_geom_angle_publ_flag
C21A O1A C22A 115.9(3) ?
C14A O3A C11A 120.0(2) ?
C18A O5A C31A 117.5(2) ?
C7A N1A C4A 118.8(2) yes
C2A C1A C6A 120.0 ?
C2A C1A C21A 122.4(2) ?
C6A C1A C21A 117.6(2) ?
C3A C2A C1A 120.0 ?
C2A C3A C4A 120.0 ?
C3A C4A C5A 120.0 ?
C3A C4A N1A 122.2(2) ?
C5A C4A N1A 117.8(2) ?
C6A C5A C4A 120.0 ?
C5A C6A C1A 120.0 ?
C9A C8A C13A 120.0 ?
C9A C8A C7A 117.9(2) ?
C13A C8A C7A 122.0(2) ?
C10A C9A C8A 120.0 ?
C9A C10A C11A 120.0 ?
O3A C11A C12A 117.28(14) ?
O3A C11A C10A 122.65(15) ?
C12A C11A C10A 120.0 ?
C11A C12A C13A 120.0 ?
C12A C13A C8A 120.0 ?
C16A C15A C20A 120.0 ?
C16A C15A C14A 117.7(2) ?
C20A C15A C14A 122.3(2) ?
C17A C16A C15A 120.0 ?
C16A C17A C18A 120.0 ?
O5A C18A C19A 124.45(15) ?
O5A C18A C17A 115.46(15) ?
C19A C18A C17A 120.0 ?
C18A C19A C20A 120.0 ?
C19A C20A C15A 120.0 ?
N1A C7A C8A 123.5(3) yes
O4A C14A O3A 122.3(3) ?
O4A C14A C15A 125.0(3) ?
O3A C14A C15A 112.6(2) ?
O2A C21A O1A 121.6(4) ?
O2A C21A C1A 125.3(3) ?
O1A C21A C1A 113.0(3) ?
O1A C22A C23A 109.2(4) ?
C22A C23A C24A 111.7(5) ?
C25A' C24A C23A 123.5(16) ?
C25A" C24A C23A 106.1(13) ?
C25A C24A C23A 117.3(10) ?
O5A C31A C32A 108.2(3) ?
C31A C32A C33A 111.7(3) ?
C32A C33A C34A 114.6(3) ?
C35A C34A C33A 113.4(4) ?
C36A C35A C34A 114.7(4) ?
C37A C36A C35A 113.2(5) ?
C38A C37A C36A 112.8(6) ?
C21B O1B C22B 117.9(3) ?
C14B O3B C11B 119.4(2) ?
C18B O5B C31B 118.8(2) ?
C7B N1B C4B 117.3(3) yes
C2B C1B C6B 120.0 ?
C2B C1B C21B 121.7(2) ?
C6B C1B C21B 118.3(2) ?
C3B C2B C1B 120.0 ?
C2B C3B C4B 120.0 ?
C5B C4B C3B 120.0 ?
C5B C4B N1B 118.7(2) ?
C3B C4B N1B 121.3(2) ?
C4B C5B C6B 120.0 ?
C5B C6B C1B 120.0 ?
C9B C8B C13B 120.0 ?
C9B C8B C7B 117.9(2) ?
C13B C8B C7B 122.0(2) ?
C8B C9B C10B 120.0 ?
C11B C10B C9B 120.0 ?
O3B C11B C10B 122.30(14) ?
O3B C11B C12B 117.53(14) ?
C10B C11B C12B 120.0 ?
C13B C12B C11B 120.0 ?
C12B C13B C8B 120.0 ?
C16B C15B C20B 120.0 ?
C16B C15B C14B 117.3(2) ?
C20B C15B C14B 122.5(2) ?
C15B C16B C17B 120.0 ?
C18B C17B C16B 120.0 ?
O5B C18B C17B 115.3(2) ?
O5B C18B C19B 124.6(2) ?
C17B C18B C19B 120.0 ?
C20B C19B C18B 120.0 ?
C19B C20B C15B 120.0 ?
N1B C7B C8B 123.8(3) yes
O4B C14B O3B 122.4(3) ?
O4B C14B C15B 125.9(3) ?
O3B C14B C15B 111.6(2) ?
O2B C21B O1B 121.9(4) ?
O2B C21B C1B 125.2(4) ?
O1B C21B C1B 112.9(3) ?
O1B C22B C23B 111.1(4) ?
C22B C23B C24B 112.9(5) ?
C25B C24B C23B 107.0(11) ?
C25B' C24B C23B 111.9(13) ?
C25B" C24B C23B 119.4(12) ?
O5B C31B C32B 107.9(3) ?
C33B C32B C31B 113.8(4) ?
C32B C33B C34B 115.7(4) ?
C35B C34B C33B 117.9(5) ?
C36B C35B C34B 118.6(5) ?
C37B C36B C35B 117.6(6) ?
C36B C37B C38B 114.2(8) ?

loop_
_geom_bond_atom_site_label_1
_geom_bond_atom_site_label_2
_geom_bond_distance
_geom_bond_publ_flag
O1A C21A 1.335(4) yes
O1A C22A 1.444(4) yes
O2A C21A 1.205(4) yes
O3A C14A 1.365(4) yes
O3A C11A 1.383(2) yes
O4A C14A 1.204(3) yes
O5A C18A 1.367(3) yes
O5A C31A 1.434(4) yes
N1A C7A 1.261(4) yes
N1A C4A 1.423(3) yes
C1A C2A 1.39 ?
C1A C6A 1.39 ?
C1A C21A 1.478(4) yes
C2A C3A 1.39 ?
C3A C4A 1.39 ?
C4A C5A 1.39 ?
C5A C6A 1.39 ?
C8A C9A 1.39 ?
C8A C13A 1.39 ?
C8A C7A 1.463(4) yes
C9A C10A 1.39 ?
C10A C11A 1.39 ?
C11A C12A 1.39 ?
C12A C13A 1.39 ?
C15A C16A 1.39 ?
C15A C20A 1.39 ?
C15A C14A 1.463(3) yes
C16A C17A 1.39 ?
C17A C18A 1.39 ?
C18A C19A 1.39 ?
C19A C20A 1.39 ?
C22A C23A 1.477(5) ?
C23A C24A 1.553(9) ?
C24A C25A' 1.459(10) ?
C24A C25A" 1.467(10) ?
C24A C25A 1.470(9) ?
C31A C32A 1.500(5) ?
C32A C33A 1.502(5) ?
C33A C34A 1.525(5) ?
C34A C35A 1.511(6) ?
C35A C36A 1.512(6) ?
C36A C37A 1.511(7) ?
C37A C38A 1.499(8) ?
O1B C21B 1.329(5) yes
O1B C22B 1.431(5) yes
O2B C21B 1.198(4) yes
O3B C14B 1.361(3) yes
O3B C11B 1.383(2) yes
O4B C14B 1.200(3) yes
O5B C18B 1.356(3) yes
O5B C31B 1.432(4) yes
N1B C7B 1.275(4) yes
N1B C4B 1.419(3) yes
C1B C2B 1.39 ?
C1B C6B 1.39 ?
C1B C21B 1.469(4) yes
C2B C3B 1.39 ?
C3B C4B 1.39 ?
C4B C5B 1.39 ?
C5B C6B 1.39 ?
C8B C9B 1.39 ?
C8B C13B 1.39 ?
C8B C7B 1.451(3) yes
C9B C10B 1.39 ?
C10B C11B 1.39 ?
C11B C12B 1.39 ?
C12B C13B 1.39 ?
C15B C16B 1.39 ?
C15B C20B 1.39 ?
C15B C14B 1.464(3) yes
C16B C17B 1.39 ?
C17B C18B 1.39 ?
C18B C19B 1.39 ?
C19B C20B 1.39 ?
C22B C23B 1.444(5) ?
C23B C24B 1.533(7) ?
C24B C25B 1.449(9) ?
C24B C25B' 1.459(10) ?
C24B C25B" 1.459(10) ?
C31B C32B 1.487(5) ?
C32B C33B 1.482(5) ?
C33B C34B 1.501(6) ?
C34B C35B 1.469(7) ?
C35B C36B 1.468(6) ?
C36B C37B 1.467(7) ?
C37B C38B 1.479(8) ?

loop_
_geom_torsion_atom_site_label_1
_geom_torsion_atom_site_label_2
_geom_torsion_atom_site_label_3
_geom_torsion_atom_site_label_4
_geom_torsion
C6A C1A C2A C3A 0.0
C21A C1A C2A C3A -178.6(2)
C1A C2A C3A C4A 0.0
C2A C3A C4A C5A 0.0
C2A C3A C4A N1A -178.8(2)
C7A N1A C4A C3A -48.8(3)
C7A N1A C4A C5A 132.4(2)
C3A C4A C5A C6A 0.0
N1A C4A C5A C6A 178.9(2)
C4A C5A C6A C1A 0.0
C2A C1A C6A C5A 0.0
C21A C1A C6A C5A 178.6(2)
C13A C8A C9A C10A 0.0
C7A C8A C9A C10A -178.0(2)
C8A C9A C10A C11A 0.0
C14A O3A C11A C12A -132.7(2)
C14A O3A C11A C10A 50.2(3)
C9A C10A C11A O3A 177.0(2)
C9A C10A C11A C12A 0.0
O3A C11A C12A C13A -177.2(2)
C10A C11A C12A C13A 0.0
C11A C12A C13A C8A 0.0
C9A C8A C13A C12A 0.0
C7A C8A C13A C12A 177.9(2)
C20A C15A C16A C17A 0.0
C14A C15A C16A C17A 177.9(2)
C15A C16A C17A C18A 0.0
C31A O5A C18A C19A -3.8(3)
C31A O5A C18A C17A 172.8(2)
C16A C17A C18A O5A -176.7(2)
C16A C17A C18A C19A 0.0
O5A C18A C19A C20A 176.4(2)
C17A C18A C19A C20A 0.0
C18A C19A C20A C15A 0.0
C16A C15A C20A C19A 0.0
C14A C15A C20A C19A -177.8(2)
C4A N1A C7A C8A 179.7(2)
C9A C8A C7A N1A 173.5(2)
C13A C8A C7A N1A -4.4(4)
C11A O3A C14A O4A 1.7(4)
C11A O3A C14A C15A -179.7(2)
C16A C15A C14A O4A 5.5(4)
C20A C15A C14A O4A -176.7(2)
C16A C15A C14A O3A -173.1(2)
C20A C15A C14A O3A 4.8(3)
C22A O1A C21A O2A -2.6(5)
C22A O1A C21A C1A 176.9(3)
C2A C1A C21A O2A -175.0(3)
C6A C1A C21A O2A 6.4(4)
C2A C1A C21A O1A 5.4(4)
C6A C1A C21A O1A -173.2(2)
C21A O1A C22A C23A 179.3(4)
O1A C22A C23A C24A 172.9(6)
C22A C23A C24A C25A' 61.(2)
C22A C23A C24A C25A" 102.1(15)
C22A C23A C24A C25A 150.0(12)
C18A O5A C31A C32A -172.6(3)
O5A C31A C32A C33A -175.2(3)
C31A C32A C33A C34A 179.8(4)
C32A C33A C34A C35A -177.8(4)
C33A C34A C35A C36A 177.7(4)
C34A C35A C36A C37A -178.2(5)
C35A C36A C37A C38A 178.2(7)
C6B C1B C2B C3B 0.0
C21B C1B C2B C3B 179.5(2)
C1B C2B C3B C4B 0.0
C2B C3B C4B C5B 0.0
C2B C3B C4B N1B -178.1(2)
C7B N1B C4B C5B -134.5(2)
C7B N1B C4B C3B 43.6(3)
C3B C4B C5B C6B 0.0
N1B C4B C5B C6B 178.2(2)
C4B C5B C6B C1B 0.0
C2B C1B C6B C5B 0.0
C21B C1B C6B C5B -179.5(2)
C13B C8B C9B C10B 0.0
C7B C8B C9B C10B 178.4(2)
C8B C9B C10B C11B 0.0
C14B O3B C11B C10B -55.7(3)
C14B O3B C11B C12B 129.1(2)
C9B C10B C11B O3B -175.2(2)
C9B C10B C11B C12B 0.0
O3B C11B C12B C13B 175.4(2)
C10B C11B C12B C13B 0.0
C11B C12B C13B C8B 0.0
C9B C8B C13B C12B 0.0
C7B C8B C13B C12B -178.3(2)
C20B C15B C16B C17B 0.0
C14B C15B C16B C17B -175.4(2)
C15B C16B C17B C18B 0.0
C31B O5B C18B C17B -165.2(3)
C31B O5B C18B C19B 10.9(4)
C16B C17B C18B O5B 176.2(2)
C16B C17B C18B C19B 0.0
O5B C18B C19B C20B -175.9(2)
C17B C18B C19B C20B 0.0
C18B C19B C20B C15B 0.0
C16B C15B C20B C19B 0.0
C14B C15B C20B C19B 175.2(2)
C4B N1B C7B C8B -177.1(2)
C9B C8B C7B N1B -168.4(2)
C13B C8B C7B N1B 9.9(4)
C11B O3B C14B O4B -1.8(4)
C11B O3B C14B C15B -179.7(2)
C16B C15B C14B O4B -2.0(4)
C20B C15B C14B O4B -177.3(3)
C16B C15B C14B O3B 175.8(2)
C20B C15B C14B O3B 0.5(3)
C22B O1B C21B O2B -2.1(6)
C22B O1B C21B C1B 176.6(3)
C2B C1B C21B O2B 176.0(3)
C6B C1B C21B O2B -4.5(5)
C2B C1B C21B O1B -2.6(4)
C6B C1B C21B O1B 176.9(2)
C21B O1B C22B C23B 118.4(6)
O1B C22B C23B C24B 168.4(6)
C22B C23B C24B C25B 105.2(14)
C22B C23B C24B C25B' 71.6(16)
C22B C23B C24B C25B" 144.7(14)
C18B O5B C31B C32B 163.3(3)
O5B C31B C32B C33B 177.8(4)
C31B C32B C33B C34B 178.7(4)
C32B C33B C34B C35B 179.7(5)
C33B C34B C35B C36B -179.6(6)
C34B C35B C36B C37B -177.9(8)
C35B C36B C37B C38B -179.1(9)
